data_4517532
loop_
_publ_author_name
'Bismuto, Alessandro'
'Delcaillau, Tristan'
'M\"uller, Patrick'
'Morandi, Bill'

_publ_section_title
;
 Nickel-Catalyzed Amination of Aryl Thioethers: A Combined Synthetic and
 Mechanistic Study
;
_journal_name_full 'ACS Catalysis'
_journal_page_first 4630
_journal_page_last 4639
_journal_paper_doi 10.1021/acscatal.0c00393
_journal_year 2020
_chemical_formula_moiety 'C13 H13 N O2 S'
_chemical_formula_sum 'C13 H13 N O2 S'
_chemical_formula_weight 247.30
_space_group_crystal_system monoclinic
_space_group_IT_number 14
_space_group_name_Hall '-P 2yn'
_space_group_name_H-M_alt 'P 1 21/n 1'
_atom_sites_solution_hydrogens mixed
_atom_sites_solution_primary dual
_audit_creation_date 2019-09-16
_audit_creation_method
;
Olex2 1.2
(compiled 2018.05.29 svn.r3508 for OlexSys, GUI svn.r5506)
;
_cell_angle_alpha 90
_cell_angle_beta 109.454(2)
_cell_angle_gamma 90
_cell_formula_units_Z 4
_cell_length_a 14.4888(2)
_cell_length_b 5.60040(10)
_cell_length_c 15.2060(2)
_cell_measurement_reflns_used 7961
_cell_measurement_temperature 100.0(1)
_cell_measurement_theta_max 79.1610
_cell_measurement_theta_min 3.6400
_cell_volume 1163.42(3)
_computing_cell_refinement 'CrysAlisPro 1.171.40.42a (Rigaku OD, 2019)'
_computing_data_collection 'CrysAlisPro 1.171.40.42a (Rigaku OD, 2019)'
_computing_data_reduction 'CrysAlisPro 1.171.40.42a (Rigaku OD, 2019)'
_computing_molecular_graphics 'Olex2 (Dolomanov et al., 2009)'
_computing_publication_material 'Olex2 (Dolomanov et al., 2009)'
_computing_structure_refinement 'ShelXL (Sheldrick, 2015)'
_computing_structure_solution 'ShelXT (Sheldrick, 2015)'
_diffrn_ambient_environment N~2~
_diffrn_ambient_temperature 100.0(1)
_diffrn_detector 'CCD plate'
_diffrn_detector_area_resol_mean 5.8140
_diffrn_detector_type 'Pilatus 300K'
_diffrn_measured_fraction_theta_full 0.999
_diffrn_measured_fraction_theta_max 0.980
_diffrn_measurement_details
;
List of Runs (angles in degrees, time in seconds):

  # Type    Start    End  Width  t~exp~   \w     \q     \k     \f   Frames
--------------------------------------------------------------------------
  1  \w     37.00 124.00   0.50    5.39    --   48.87  38.00  90.00  174
  2  \w     86.00 176.00   0.50   21.55    --  110.00  77.00  60.00  180
  3  \w    133.00 176.00   0.50   21.55    --  110.00  77.00  90.00   86
  4  \w    136.00 176.00   0.50   21.55    --  110.00  77.00 -30.00   80
  5  \w     94.00 178.00   0.50   21.55    --  110.00  57.00 120.00  168
  6  \w     95.00 120.00   0.50   21.55    --  110.00  57.00  30.00   50
  7  \w     94.00 178.00   0.50   21.55    --  110.00  57.00  90.00  168
  8  \w    105.00 132.00   0.50   21.55    --  110.00  38.00  90.00   54
  9  \w     88.00 122.00   0.50   21.55    --  110.00  77.00 120.00   68
 10  \w     96.00 134.00   0.50   21.55    --  110.00  57.00  60.00   76
 11  \w     86.00 176.00   0.50   21.55    --  110.00  77.00  30.00  180
 12  \w     98.00 176.00   0.50   21.55    --  110.00  19.00 -90.00  156
 13  \w     97.00 175.00   0.50   21.55    --  110.00  19.00-180.00  156
 14  \w     87.00 161.00   0.50   21.55    --  110.00  77.00   0.00  148
 15  \w     87.00 113.00   0.50   21.55    --  110.00  77.00  90.00   52
 16  \w     38.00  68.00   0.50   21.55    --  110.00 -57.00   0.00   60
 17  \w     38.00  68.00   0.50   21.55    --  110.00 -57.00  30.00   60
 18  \w     46.00  90.00   0.50   21.55    --  110.00 -99.00   0.00   88
 19  \w     39.00 118.00   0.50   21.55    --  110.00-125.00 -90.00  158
 20  \w     39.00 117.00   0.50   21.55    --  110.00-125.00  60.00  156
 21  \w    106.00 131.00   0.50   21.55    --  110.00 -77.00  90.00   50
 22  \w     45.00  76.00   0.50   21.55    --  110.00 -77.00  90.00   62
 23  \w    -27.00   9.00   0.50    5.39    --   48.87 -19.00  60.00   72
 24  \w     -9.00  26.00   0.50    5.39    --  -49.62  19.00 -30.00   70
 25  \w     -9.00  26.00   0.50    5.39    --  -49.62  19.00  60.00   70
 26  \w     -9.00  26.00   0.50    5.39    --  -49.62  19.00 120.00   70
 27  \w     -9.00  26.00   0.50    5.39    --  -49.62  19.00 150.00   70
 28  \w    -38.00   6.00   0.50   21.55    --  -70.00  38.00  30.00   88
 29  \w   -116.00 -26.00   0.50    5.39    --  -49.62 -77.00  60.00  180
 30  \w   -125.00 -37.00   0.50    5.39    --  -49.62 -38.00 120.00  176
 31  \w   -136.00 -46.00   0.50   21.55    --  -70.00 -77.00 150.00  180
 32  \w   -137.00 -44.00   0.50   21.55    --  -70.00 -82.00  62.94  186
 33  \w   -136.00 -46.00   0.50   21.55    --  -70.00 -77.00  44.30  180
 34  \w   -140.00 -82.00   0.50   21.55    --  -70.00 -99.00 -90.00  116
 35  \w   -136.00 -46.00   0.50   21.55    --  -70.00 -77.00  90.00  180
 36  \w   -141.00 -68.00   0.50   21.55    --  -70.00-128.00 130.00  146
;
_diffrn_measurement_device 'four-circle diffractometer'
_diffrn_measurement_device_type 'XtaLAB Synergy, Dualflex, Pilatus 300K'
_diffrn_measurement_method '\w scans'
_diffrn_orient_matrix_type 'CrysAlisPro convention (1999,Acta A55,543-557)'
_diffrn_orient_matrix_UB_11 0.0131630000
_diffrn_orient_matrix_UB_12 -0.0170026000
_diffrn_orient_matrix_UB_13 0.1045889000
_diffrn_orient_matrix_UB_21 -0.0987035000
_diffrn_orient_matrix_UB_22 -0.1317610000
_diffrn_orient_matrix_UB_23 -0.0239816000
_diffrn_orient_matrix_UB_31 0.0530306000
_diffrn_orient_matrix_UB_32 -0.2407822000
_diffrn_orient_matrix_UB_33 0.0056886000
_diffrn_radiation_monochromator mirror
_diffrn_radiation_probe x-ray
_diffrn_radiation_type CuK\a
_diffrn_radiation_wavelength 1.54184
_diffrn_reflns_av_R_equivalents 0.0504
_diffrn_reflns_av_unetI/netI 0.0278
_diffrn_reflns_Laue_measured_fraction_full 0.999
_diffrn_reflns_Laue_measured_fraction_max 0.980
_diffrn_reflns_limit_h_max 18
_diffrn_reflns_limit_h_min -17
_diffrn_reflns_limit_k_max 6
_diffrn_reflns_limit_k_min -6
_diffrn_reflns_limit_l_max 19
_diffrn_reflns_limit_l_min -19
_diffrn_reflns_number 17444
_diffrn_reflns_point_group_measured_fraction_full 0.999
_diffrn_reflns_point_group_measured_fraction_max 0.980
_diffrn_reflns_theta_full 67.684
_diffrn_reflns_theta_max 79.554
_diffrn_reflns_theta_min 3.651
_diffrn_source 'micro-focus sealed X-ray tube'
_diffrn_source_type 'PhotonJet (Cu) X-ray Source'
_exptl_absorpt_coefficient_mu 2.382
_exptl_absorpt_correction_T_max 1.000
_exptl_absorpt_correction_T_min 0.721
_exptl_absorpt_correction_type gaussian
_exptl_absorpt_process_details
;
CrysAlisPro 1.171.40.42a (Rigaku Oxford Diffraction, 2019)
Numerical absorption correction based on gaussian integration over
			a multifaceted crystal model
Empirical absorption correction using spherical harmonics,
 implemented in SCALE3 ABSPACK scaling algorithm.
;
_exptl_crystal_colour 'clear light yellow'
_exptl_crystal_colour_lustre clear
_exptl_crystal_colour_modifier light
_exptl_crystal_colour_primary yellow
_exptl_crystal_density_diffrn 1.412
_exptl_crystal_description needle
_exptl_crystal_F_000 520
_exptl_crystal_size_max 0.166
_exptl_crystal_size_mid 0.023
_exptl_crystal_size_min 0.016
_refine_diff_density_max 0.603
_refine_diff_density_min -0.389
_refine_diff_density_rms 0.065
_refine_ls_extinction_method none
_refine_ls_goodness_of_fit_ref 1.082
_refine_ls_hydrogen_treatment mixed
_refine_ls_matrix_type full
_refine_ls_number_parameters 158
_refine_ls_number_reflns 2478
_refine_ls_number_restraints 1
_refine_ls_restrained_S_all 1.082
_refine_ls_R_factor_all 0.0473
_refine_ls_R_factor_gt 0.0409
_refine_ls_shift/su_max 0.000
_refine_ls_shift/su_mean 0.000
_refine_ls_structure_factor_coef Fsqd
_refine_ls_weighting_details 'w=1/[\s^2^(Fo^2^)+(0.0725P)^2^+0.4823P] where P=(Fo^2^+2Fc^2^)/3'
_refine_ls_weighting_scheme calc
_refine_ls_wR_factor_gt 0.1154
_refine_ls_wR_factor_ref 0.1203
_reflns_Friedel_coverage 0.000
_reflns_number_gt 2158
_reflns_number_total 2478
_reflns_threshold_expression 'I > 2\s(I)'
_cod_data_source_file cs0c00393_si_003.cif
_cod_data_source_block bm130919_1_1
_cod_depositor_comments 'Adding full bibliography for 4517528--4517534.cif.'
_cod_database_code 4517532
_shelx_shelxl_version_number 2018/3
_chemical_oxdiff_formula C13H13NO2S
_shelx_space_group_comment
;
The symmetry employed for this shelxl refinement is uniquely defined
by the following loop, which should always be used as a source of
symmetry information in preference to the above space-group names.
They are only intended as comments.
;
_diffrn_oxdiff_digest_frames
;
0107c7f256d20dc5025fd028b0545d01b30421419bd
;
_reflns_odcompleteness_completeness 99.96
_reflns_odcompleteness_iscentric 1
_reflns_odcompleteness_theta 66.97
_olex2_refinement_description
;
1. Fixed Uiso
 At 1.2 times of:
  All C(H) groups, All N(H) groups
 At 1.5 times of:
  All C(H,H,H) groups
2. Restrained distances
 N1-H1
 0.93 with sigma of 0.02
3.a Aromatic/amide H refined with riding coordinates:
 C3(H3), C4(H4), C6(H6), C7(H7), C9(H9), C10(H10), C11(H11), C12(H12), C13(H13)
3.b Idealised Me refined as rotating group:
 C1(H1A,H1B,H1C)
;
_olex2_date_sample_data_collection 2019-09-13
_olex2_date_sample_submission 2019-09-13
_olex2_submission_original_sample_id bm130919_1_1
_olex2_submission_special_instructions 'No special instructions were received'
_oxdiff_exptl_absorpt_empirical_details
;
Empirical correction (ABSPACK) includes:
- Absorption correction using spherical harmonics
- Frame scaling
- Detector area scaling
;
_oxdiff_exptl_absorpt_empirical_full_max 2.297
_oxdiff_exptl_absorpt_empirical_full_min 0.605

loop_
_space_group_symop_operation_xyz
'x, y, z'
'-x+1/2, y+1/2, -z+1/2'
'-x, -y, -z'
'x-1/2, -y-1/2, z-1/2'

loop_
_atom_site_label
_atom_site_type_symbol
_atom_site_fract_x
_atom_site_fract_y
_atom_site_fract_z
_atom_site_U_iso_or_equiv
_atom_site_adp_type
_atom_site_occupancy
_atom_site_site_symmetry_order
_atom_site_calc_flag
_atom_site_refinement_flags_posn
_atom_site_refinement_flags_adp
_atom_site_refinement_flags_occupancy
_atom_site_disorder_assembly
_atom_site_disorder_group
S1 S 0.53430(3) 0.14318(8) 0.14281(3) 0.02386(16) Uani 1 1 d . . . . .
O1 O 0.43333(9) 0.2192(3) 0.10994(9) 0.0324(3) Uani 1 1 d . . . . .
O2 O 0.55380(11) -0.1092(3) 0.14055(9) 0.0341(3) Uani 1 1 d . . . . .
N1 N 0.73621(11) 0.5276(3) 0.52112(11) 0.0276(3) Uani 1 1 d D . . . .
H1 H 0.7916(13) 0.452(4) 0.5508(15) 0.033 Uiso 1 1 d DR . . . .
C1 C 0.59441(13) 0.2936(4) 0.07583(12) 0.0293(4) Uani 1 1 d . . . . .
H1A H 0.563313 0.255552 0.011113 0.044 Uiso 1 1 calc GR . . . .
H1B H 0.661712 0.244601 0.095226 0.044 Uiso 1 1 calc GR . . . .
H1C H 0.590999 0.462700 0.084625 0.044 Uiso 1 1 calc GR . . . .
C2 C 0.59046(12) 0.2510(3) 0.25634(12) 0.0244(4) Uani 1 1 d . . . . .
C3 C 0.67229(14) 0.1356(3) 0.31660(13) 0.0290(4) Uani 1 1 d . . . . .
H3 H 0.695815 -0.002746 0.297650 0.035 Uiso 1 1 calc R . . . .
C4 C 0.71821(13) 0.2272(4) 0.40430(13) 0.0288(4) Uani 1 1 d . . . . .
H4 H 0.772387 0.148527 0.444533 0.035 Uiso 1 1 calc R . . . .
C5 C 0.68476(12) 0.4377(3) 0.43428(12) 0.0245(4) Uani 1 1 d . . . . .
C6 C 0.60250(13) 0.5530(3) 0.37212(12) 0.0271(4) Uani 1 1 d . . . . .
H6 H 0.579001 0.692473 0.390269 0.033 Uiso 1 1 calc R . . . .
C7 C 0.55650(13) 0.4598(3) 0.28422(13) 0.0269(4) Uani 1 1 d . . . . .
H7 H 0.502394 0.537533 0.243422 0.032 Uiso 1 1 calc R . . . .
C8 C 0.70525(13) 0.7109(3) 0.56807(12) 0.0252(4) Uani 1 1 d . . . . .
C9 C 0.77309(13) 0.8824(3) 0.61719(12) 0.0284(4) Uani 1 1 d . . . . .
H9 H 0.837525 0.874938 0.618085 0.034 Uiso 1 1 calc R . . . .
C10 C 0.74422(14) 1.0634(4) 0.66450(13) 0.0327(4) Uani 1 1 d . . . . .
H10 H 0.789848 1.175390 0.697950 0.039 Uiso 1 1 calc R . . . .
C11 C 0.64810(15) 1.0794(4) 0.66250(13) 0.0323(4) Uani 1 1 d . . . . .
H11 H 0.628630 1.204045 0.692733 0.039 Uiso 1 1 calc R . . . .
C12 C 0.58124(14) 0.9072(4) 0.61490(13) 0.0312(4) Uani 1 1 d . . . . .
H12 H 0.516680 0.916057 0.613529 0.037 Uiso 1 1 calc R . . . .
C13 C 0.60996(13) 0.7227(3) 0.56952(12) 0.0283(4) Uani 1 1 d . . . . .
H13 H 0.565093 0.605241 0.539653 0.034 Uiso 1 1 calc R . . . .

loop_
_atom_site_aniso_label
_atom_site_aniso_U_11
_atom_site_aniso_U_22
_atom_site_aniso_U_33
_atom_site_aniso_U_23
_atom_site_aniso_U_13
_atom_site_aniso_U_12
S1 0.0217(2) 0.0259(3) 0.0212(2) -0.00187(15) 0.00334(17) -0.00225(14)
O1 0.0215(6) 0.0438(8) 0.0274(7) -0.0042(6) 0.0023(5) -0.0034(5)
O2 0.0430(8) 0.0236(7) 0.0300(7) -0.0028(5) 0.0046(6) -0.0014(5)
N1 0.0223(7) 0.0317(8) 0.0243(8) -0.0014(6) 0.0015(6) 0.0023(6)
C1 0.0281(9) 0.0350(10) 0.0244(9) -0.0015(7) 0.0081(7) -0.0047(7)
C2 0.0221(8) 0.0282(9) 0.0210(8) -0.0006(7) 0.0048(7) -0.0021(6)
C3 0.0283(9) 0.0297(10) 0.0265(9) -0.0030(7) 0.0061(7) 0.0047(7)
C4 0.0236(8) 0.0327(10) 0.0253(9) 0.0002(7) 0.0016(7) 0.0061(7)
C5 0.0214(8) 0.0284(9) 0.0221(8) -0.0005(7) 0.0051(7) -0.0031(6)
C6 0.0269(9) 0.0263(9) 0.0256(9) -0.0005(7) 0.0053(7) 0.0037(7)
C7 0.0241(8) 0.0282(9) 0.0244(9) 0.0009(7) 0.0027(7) 0.0028(7)
C8 0.0256(8) 0.0263(9) 0.0203(8) 0.0008(7) 0.0030(7) -0.0020(7)
C9 0.0254(9) 0.0325(10) 0.0236(8) 0.0008(7) 0.0031(7) -0.0049(7)
C10 0.0361(10) 0.0297(10) 0.0264(9) -0.0032(7) 0.0026(8) -0.0073(8)
C11 0.0395(11) 0.0301(10) 0.0249(9) -0.0026(8) 0.0077(8) 0.0027(8)
C12 0.0286(9) 0.0369(11) 0.0273(9) 0.0002(8) 0.0080(7) 0.0029(8)
C13 0.0249(9) 0.0304(10) 0.0267(9) -0.0031(7) 0.0047(7) -0.0042(7)

loop_
_atom_type_symbol
_atom_type_description
_atom_type_scat_dispersion_real
_atom_type_scat_dispersion_imag
_atom_type_scat_source
C C 0.0181 0.0091 'International Tables Vol C Tables 4.2.6.8 and 6.1.1.4'
H H 0.0000 0.0000 'International Tables Vol C Tables 4.2.6.8 and 6.1.1.4'
N N 0.0311 0.0180 'International Tables Vol C Tables 4.2.6.8 and 6.1.1.4'
O O 0.0492 0.0322 'International Tables Vol C Tables 4.2.6.8 and 6.1.1.4'
S S 0.3331 0.5567 'International Tables Vol C Tables 4.2.6.8 and 6.1.1.4'

loop_
_exptl_crystal_face_index_h
_exptl_crystal_face_index_k
_exptl_crystal_face_index_l
_exptl_crystal_face_perp_dist
-1 0 0 0.0133
1 0 0 0.0101
0 0 -1 0.0135
4 -3 -3 0.0744
1 4 0 0.0794
2 0 8 0.0020
-4 0 10 0.0020
9 0 -6 0.0129
-9 0 6 0.0080
-4 -3 4 0.0722
7 0 -9 0.0125

loop_
_geom_angle_atom_site_label_1
_geom_angle_atom_site_label_2
_geom_angle_atom_site_label_3
_geom_angle
_geom_angle_site_symmetry_1
_geom_angle_site_symmetry_3
_geom_angle_publ_flag
O1 S1 O2 117.65(9) . . ?
O1 S1 C1 107.36(9) . . ?
O1 S1 C2 108.91(8) . . ?
O2 S1 C1 108.44(9) . . ?
O2 S1 C2 109.28(8) . . ?
C2 S1 C1 104.38(9) . . ?
C5 N1 H1 114.9(15) . . ?
C5 N1 C8 126.24(15) . . ?
C8 N1 H1 118.6(15) . . ?
S1 C1 H1A 109.5 . . ?
S1 C1 H1B 109.5 . . ?
S1 C1 H1C 109.5 . . ?
H1A C1 H1B 109.5 . . ?
H1A C1 H1C 109.5 . . ?
H1B C1 H1C 109.5 . . ?
C3 C2 S1 120.18(14) . . ?
C7 C2 S1 119.68(13) . . ?
C7 C2 C3 120.03(16) . . ?
C2 C3 H3 120.1 . . ?
C4 C3 C2 119.71(17) . . ?
C4 C3 H3 120.1 . . ?
C3 C4 H4 119.4 . . ?
C3 C4 C5 121.26(16) . . ?
C5 C4 H4 119.4 . . ?
N1 C5 C4 118.82(16) . . ?
N1 C5 C6 122.89(17) . . ?
C4 C5 C6 118.22(16) . . ?
C5 C6 H6 119.9 . . ?
C7 C6 C5 120.28(17) . . ?
C7 C6 H6 119.9 . . ?
C2 C7 H7 119.8 . . ?
C6 C7 C2 120.49(16) . . ?
C6 C7 H7 119.8 . . ?
C9 C8 N1 119.08(16) . . ?
C13 C8 N1 121.95(16) . . ?
C13 C8 C9 118.94(17) . . ?
C8 C9 H9 120.0 . . ?
C10 C9 C8 119.96(17) . . ?
C10 C9 H9 120.0 . . ?
C9 C10 H10 119.6 . . ?
C9 C10 C11 120.70(18) . . ?
C11 C10 H10 119.6 . . ?
C10 C11 H11 120.4 . . ?
C10 C11 C12 119.25(18) . . ?
C12 C11 H11 120.4 . . ?
C11 C12 H12 119.8 . . ?
C13 C12 C11 120.42(18) . . ?
C13 C12 H12 119.8 . . ?
C8 C13 H13 119.7 . . ?
C12 C13 C8 120.64(17) . . ?
C12 C13 H13 119.7 . . ?

loop_
_geom_bond_atom_site_label_1
_geom_bond_atom_site_label_2
_geom_bond_distance
_geom_bond_site_symmetry_2
_geom_bond_publ_flag
S1 O1 1.4436(13) . ?
S1 O2 1.4438(15) . ?
S1 C1 1.7596(18) . ?
S1 C2 1.7524(17) . ?
N1 H1 0.888(16) . ?
N1 C5 1.377(2) . ?
N1 C8 1.406(2) . ?
C1 H1A 0.9600 . ?
C1 H1B 0.9600 . ?
C1 H1C 0.9600 . ?
C2 C3 1.392(3) . ?
C2 C7 1.389(3) . ?
C3 H3 0.9300 . ?
C3 C4 1.376(3) . ?
C4 H4 0.9300 . ?
C4 C5 1.407(3) . ?
C5 C6 1.407(2) . ?
C6 H6 0.9300 . ?
C6 C7 1.382(3) . ?
C7 H7 0.9300 . ?
C8 C9 1.399(3) . ?
C8 C13 1.390(3) . ?
C9 H9 0.9300 . ?
C9 C10 1.386(3) . ?
C10 H10 0.9300 . ?
C10 C11 1.386(3) . ?
C11 H11 0.9300 . ?
C11 C12 1.387(3) . ?
C12 H12 0.9300 . ?
C12 C13 1.381(3) . ?
C13 H13 0.9300 . ?

loop_
_exptl_oxdiff_crystal_face_indexfrac_h
_exptl_oxdiff_crystal_face_indexfrac_k
_exptl_oxdiff_crystal_face_indexfrac_l
_exptl_oxdiff_crystal_face_x
_exptl_oxdiff_crystal_face_y
_exptl_oxdiff_crystal_face_z
-1.0000 -0.0000 0.0000 -0.0132 0.0987 -0.0530
1.0000 0.0000 -0.0000 0.0132 -0.0987 0.0530
-0.0000 0.0000 -1.0000 -0.1046 0.0240 -0.0057
4.4026 -3.1357 -3.3390 -0.2380 0.0587 0.9695
0.5830 3.6292 -0.1633 -0.0711 -0.5318 -0.8439
2.2369 0.0422 8.2547 0.8921 -0.4243 0.1554
-4.2293 0.0200 9.7934 0.9683 0.1800 -0.1734
9.0633 0.0882 -5.6432 -0.4724 -0.7709 0.4273
-9.0810 0.0232 5.5951 0.4653 0.7591 -0.4553
-3.8281 -3.1507 4.0308 0.4248 0.6963 0.5786
6.8666 -0.1502 -8.7518 -0.8224 -0.4481 0.3505
